data_2210642
loop_
_publ_author_name
'Huan Liu'
'Yi-Zhi Li'
'Dan Hu'
'Zhi-Quan Pan'
'Xue-Lei Hu'

_publ_section_title
;[\m-<i>rel</i>-(3<i>R</i>,6S)-10,22-Dichloro-3,6-dimethyl-3,6,14,18-tetraazatricyclo[18.3.1.1^8,12^]pentacosa-1(24),8,10,12(25),13,18,20,22-octane-24,25-diolato-\k^4^<i>N</i>^3^,<i>N</i>^6^,<i>O</i>^24^,<i>O</i>^25^:\k^4^<i>N</i>^14^,<i>N</i>^18^,<i>O</i>^24^,<i>O</i>^25^]dicopper(II)
 perchlorate
;
_journal_coeditor_code HG2075
_journal_issue 10
_journal_name_full 'Acta Crystallographica Section E'
_journal_page_first m2530
_journal_page_last m2531
_journal_paper_doi 10.1107/S1600536806035859
_journal_volume 62
_journal_year 2006
_chemical_formula_iupac '[Cu2 (C23 H26 Cl2 N4 O2)] (Cl O4)2'
_chemical_formula_moiety 'C23 H26 Cl2 Cu2 N4 O2 2+, 2Cl O4 -'
_chemical_formula_sum 'C23 H26 Cl4 Cu2 N4 O10'
_chemical_formula_weight 787.36
_chemical_name_systematic
;[\m-rel-(3R,6S)-10,22-Dichloro-3,6-dimethyl-3,6,14,18-
tetraazatricyclo[18.3.1.1^8,12^]pentacosa-1(24),8,10,12(25),13,18,20,22-
octane-24,25-diolato-
\k^4^N^3^,N^6^,O^24^,O^25^:\k^4^N^14^,N^18^,O^24^,O^25^]dicopper(II)
 perchlorate
;
_space_group_IT_number 4
_symmetry_cell_setting monoclinic
_symmetry_space_group_name_Hall 'P 2yb'
_symmetry_space_group_name_H-M 'P 1 21 1'
_atom_sites_solution_hydrogens geom
_atom_sites_solution_primary direct
_atom_sites_solution_secondary difmap
_audit_creation_method SHELXL-97
_cell_angle_alpha 90.00
_cell_angle_beta 100.761(18)
_cell_angle_gamma 90.00
_cell_formula_units_Z 2
_cell_length_a 8.7105(16)
_cell_length_b 9.5778(18)
_cell_length_c 18.104(3)
_cell_measurement_reflns_used 2271
_cell_measurement_temperature 298(2)
_cell_measurement_theta_max 19.91
_cell_measurement_theta_min 2.29
_cell_volume 1483.8(5)
_computing_cell_refinement SMART
_computing_data_collection 'SMART (Bruker, 2000)'
_computing_data_reduction 'SAINT (Bruker, 2000)'
_computing_molecular_graphics SHELXTL
_computing_publication_material SHELXTL
_computing_structure_refinement SHELXTL
_computing_structure_solution 'SHELXTL (Bruker, 2000)'
_diffrn_ambient_temperature 298(2)
_diffrn_measured_fraction_theta_full 0.998
_diffrn_measured_fraction_theta_max 0.998
_diffrn_measurement_device_type 'Bruker SMART APEX CCD area-detector'
_diffrn_measurement_method '\f and \w'
_diffrn_radiation_monochromator graphite
_diffrn_radiation_source 'sealed tube'
_diffrn_radiation_type MoK\a
_diffrn_radiation_wavelength 0.71073
_diffrn_reflns_av_R_equivalents 0.0545
_diffrn_reflns_av_sigmaI/netI 0.0852
_diffrn_reflns_limit_h_max 10
_diffrn_reflns_limit_h_min -10
_diffrn_reflns_limit_k_max 11
_diffrn_reflns_limit_k_min -11
_diffrn_reflns_limit_l_max 22
_diffrn_reflns_limit_l_min -22
_diffrn_reflns_number 15477
_diffrn_reflns_theta_full 26.00
_diffrn_reflns_theta_max 26.00
_diffrn_reflns_theta_min 1.14
_diffrn_standards_decay_% 0
_diffrn_standards_number 0
_exptl_absorpt_coefficient_mu 1.854
_exptl_absorpt_correction_T_max 0.64
_exptl_absorpt_correction_T_min 0.57
_exptl_absorpt_correction_type multi-scan
_exptl_absorpt_process_details '(SADABS; Bruker, 2000)'
_exptl_crystal_colour 'dark green'
_exptl_crystal_density_diffrn 1.762
_exptl_crystal_density_method 'not measured'
_exptl_crystal_description needle
_exptl_crystal_F_000 796
_exptl_crystal_size_max 0.32
_exptl_crystal_size_mid 0.26
_exptl_crystal_size_min 0.24
_refine_diff_density_max 0.365
_refine_diff_density_min -0.670
_refine_ls_abs_structure_details 'Flack (1983)'
_refine_ls_abs_structure_Flack 0.06(2)
_refine_ls_extinction_method none
_refine_ls_goodness_of_fit_ref 1.005
_refine_ls_hydrogen_treatment constr
_refine_ls_matrix_type full
_refine_ls_number_parameters 390
_refine_ls_number_reflns 5798
_refine_ls_number_restraints 1
_refine_ls_restrained_S_all 1.005
_refine_ls_R_factor_all 0.0779
_refine_ls_R_factor_gt 0.0612
_refine_ls_shift/su_max 0.000
_refine_ls_shift/su_mean 0.000
_refine_ls_structure_factor_coef Fsqd
_refine_ls_weighting_details 'calc w=1/[\s^2^(Fo^2^)+(0.05P)^2^+1.88P] where P=(Fo^2^+2Fc^2^)/3'
_refine_ls_weighting_scheme calc
_refine_ls_wR_factor_gt 0.1217
_refine_ls_wR_factor_ref 0.1260
_reflns_number_gt 4438
_reflns_number_total 5798
_reflns_threshold_expression I>2\s(I)
_cod_data_source_file hg2075.cif
_cod_data_source_block I
_cod_depositor_comments
;
The following automatic conversions were performed:
'_symmetry_cell_setting' value 'Monoclinic' changed to 'monoclinic'
according to '/home/saulius/struct/CIF-dictionaries/cif_core.dic'
dictionary named 'cif_core.dic' version 2.4.1 from 2010-06-29.

Automatic conversion script
Id: cif_fix_enum 1527 2010-12-29 10:47:43Z saulius 

The following automatic conversions were performed:

'_symmetry_cell_setting' value 'Monoclinic' changed to 'monoclinic'
according to /home/saulius/struct/CIF-dictionaries/cif_core.dic
dictionary named 'cif_core.dic' version 2.4.1 from 2010-06-29.

Automatic conversion script
Id: cif_fix_values 1715 2011-07-08 13:25:40Z adriana 
;
_cod_original_sg_symbol_H-M 'P 21'
_cod_database_code 2210642
_cod_database_fobs_code 2210642

loop_
_symmetry_equiv_pos_as_xyz
'x, y, z'
'-x, y+1/2, -z'

loop_
_atom_site_type_symbol
_atom_site_label
_atom_site_fract_x
_atom_site_fract_y
_atom_site_fract_z
_atom_site_U_iso_or_equiv
_atom_site_adp_type
_atom_site_calc_flag
_atom_site_refinement_flags
_atom_site_occupancy
C C1 0.2472(9) 0.7053(9) 0.6394(4) 0.0398(17) Uani d . 1
C C2 0.2562(8) 0.6453(8) 0.5704(4) 0.0433(19) Uani d . 1
C C3 0.1295(9) 0.6533(8) 0.5112(5) 0.0440(19) Uani d . 1
H H3 0.1355 0.6132 0.4650 0.053 Uiso calc R 1
C C4 -0.0063(8) 0.7213(9) 0.5210(4) 0.0415(17) Uani d . 1
C C5 -0.0153(11) 0.7813(10) 0.5899(4) 0.055(2) Uani d . 1
H H5 -0.1062 0.8268 0.5965 0.066 Uiso calc R 1
C C6 0.1114(9) 0.7732(8) 0.6492(4) 0.0447(19) Uani d . 1
C C7 0.0856(8) 0.8166(9) 0.7239(4) 0.0425(16) Uani d . 1
H H7A -0.0156 0.8619 0.7180 0.051 Uiso calc R 1
H H7B 0.0814 0.7336 0.7542 0.051 Uiso calc R 1
C C8 0.1637(9) 0.9629(10) 0.8358(4) 0.0471(19) Uani d . 1
H H8A 0.0583 0.9356 0.8396 0.057 Uiso calc R 1
H H8B 0.1663 1.0641 0.8339 0.057 Uiso calc R 1
C C9 0.2733(9) 0.9153(9) 0.9060(4) 0.048(2) Uani d . 1
H H9A 0.2814 0.9870 0.9444 0.058 Uiso calc R 1
H H9B 0.2329 0.8312 0.9253 0.058 Uiso calc R 1
C C10 0.5196(8) 0.7931(8) 0.9381(4) 0.0456(19) Uani d . 1
H H10A 0.4654 0.7042 0.9345 0.055 Uiso calc R 1
H H10B 0.5246 0.8280 0.9888 0.055 Uiso calc R 1
C C11 0.6974(9) 0.6902(9) 0.8630(5) 0.0470(19) Uani d . 1
C C12 0.6827(9) 0.7688(9) 0.9259(4) 0.048(2) Uani d . 1
C C13 0.8029(9) 0.7700(9) 0.9883(5) 0.049(2) Uani d . 1
H H13 0.7931 0.8226 1.0304 0.059 Uiso calc R 1
C C14 0.9377(8) 0.6925(8) 0.9879(4) 0.0410(17) Uani d . 1
C C15 0.9523(8) 0.6139(8) 0.9251(4) 0.0429(18) Uani d . 1
H H15 1.0425 0.5621 0.9248 0.051 Uiso calc R 1
C C16 0.8322(8) 0.6128(8) 0.8626(4) 0.0417(17) Uani d . 1
C C17 0.8539(9) 0.5206(8) 0.8005(4) 0.0413(17) Uani d . 1
H H17 0.9475 0.4713 0.8076 0.050 Uiso calc R 1
C C18 0.8198(9) 0.3991(9) 0.6872(4) 0.0449(18) Uani d . 1
H H18A 0.7764 0.3077 0.6937 0.054 Uiso calc R 1
H H18B 0.9324 0.3923 0.7021 0.054 Uiso calc R 1
C C19 0.7805(9) 0.4381(10) 0.6048(4) 0.050(2) Uani d . 1
H H19A 0.8073 0.5351 0.5985 0.060 Uiso calc R 1
H H19B 0.8412 0.3811 0.5765 0.060 Uiso calc R 1
C C20 0.6082(8) 0.4162(8) 0.5748(4) 0.0445(18) Uani d . 1
H H20A 0.5889 0.4229 0.5204 0.053 Uiso calc R 1
H H20B 0.5790 0.3231 0.5880 0.053 Uiso calc R 1
C C21 0.3835(8) 0.5497(7) 0.5598(4) 0.0364(16) Uani d . 1
H H21 0.3703 0.5046 0.5135 0.044 Uiso calc R 1
C C22 0.2086(10) 1.0351(8) 0.7190(4) 0.049(2) Uani d . 1
H H22A 0.1965 1.0112 0.6667 0.074 Uiso calc R 1
H H22B 0.3085 1.0784 0.7353 0.074 Uiso calc R 1
H H22C 0.1273 1.0986 0.7260 0.074 Uiso calc R 1
C C23 0.5420(9) 1.0083(9) 0.8948(5) 0.052(2) Uani d . 1
H H23A 0.5337 1.0612 0.9389 0.078 Uiso calc R 1
H H23B 0.5162 1.0668 0.8512 0.078 Uiso calc R 1
H H23C 0.6469 0.9744 0.8988 0.078 Uiso calc R 1
Cl Cl1 -0.1592(2) 0.7410(2) 0.44426(10) 0.0467(5) Uani d . 1
Cl Cl2 1.0895(2) 0.7020(2) 1.06212(11) 0.0495(5) Uani d . 1
Cl Cl3 0.3256(2) 0.42379(19) 0.82301(10) 0.0408(4) Uani d . 1
Cl Cl4 0.6355(2) 0.9702(2) 0.67227(11) 0.0434(5) Uani d . 1
Cu Cu1 0.40054(11) 0.80931(9) 0.78585(6) 0.0478(3) Uani d . 1
Cu Cu2 0.55938(10) 0.59222(9) 0.70586(5) 0.0411(2) Uani d . 1
N N1 0.1985(7) 0.9071(8) 0.7634(4) 0.0456(16) Uani d . 1
N N2 0.4311(7) 0.8870(7) 0.8877(4) 0.0430(15) Uani d . 1
N N3 0.7610(7) 0.4990(6) 0.7380(4) 0.0427(15) Uani d . 1
N N4 0.5081(7) 0.5211(7) 0.6054(4) 0.0473(17) Uani d . 1
O O1 0.3721(6) 0.7059(6) 0.6947(3) 0.0438(12) Uani d . 1
O O2 0.5789(6) 0.6926(6) 0.8033(3) 0.0442(12) Uani d . 1
O O3 0.3856(6) 0.4132(6) 0.7563(3) 0.0488(14) Uani d . 1
O O4 0.4523(6) 0.4115(6) 0.8863(3) 0.0507(14) Uani d . 1
O O5 0.2127(5) 0.3225(6) 0.8336(3) 0.0468(13) Uani d . 1
O O6 0.2675(6) 0.5596(5) 0.8279(3) 0.0423(12) Uani d . 1
O O7 0.5757(6) 0.9821(6) 0.7381(3) 0.0449(13) Uani d . 1
O O8 0.6706(6) 0.8244(6) 0.6563(3) 0.0487(13) Uani d . 1
O O9 0.7588(6) 1.0608(6) 0.6716(3) 0.0455(13) Uani d . 1
O O10 0.5169(6) 1.0258(6) 0.6192(3) 0.0473(13) Uani d . 1

loop_
_atom_site_aniso_label
_atom_site_aniso_U_11
_atom_site_aniso_U_22
_atom_site_aniso_U_33
_atom_site_aniso_U_12
_atom_site_aniso_U_13
_atom_site_aniso_U_23
C1 0.046(4) 0.044(4) 0.035(4) 0.002(3) 0.023(3) 0.000(3)
C2 0.038(4) 0.041(4) 0.047(5) 0.015(3) -0.003(3) -0.013(3)
C3 0.044(4) 0.044(4) 0.046(5) 0.016(3) 0.014(4) -0.017(3)
C4 0.035(4) 0.061(5) 0.028(4) 0.009(3) 0.005(3) -0.001(3)
C5 0.069(5) 0.060(6) 0.035(4) -0.003(4) 0.007(4) -0.010(4)
C6 0.047(4) 0.049(5) 0.041(4) 0.011(3) 0.014(3) -0.014(3)
C7 0.040(4) 0.044(4) 0.046(4) -0.002(4) 0.016(3) -0.015(4)
C8 0.043(4) 0.052(5) 0.046(5) 0.015(4) 0.004(3) -0.002(4)
C9 0.058(5) 0.045(5) 0.044(4) 0.023(4) 0.017(4) -0.012(4)
C10 0.048(4) 0.040(4) 0.044(4) 0.023(4) -0.004(3) 0.001(3)
C11 0.039(4) 0.052(5) 0.049(5) 0.006(4) 0.005(3) -0.009(4)
C12 0.037(4) 0.063(6) 0.040(4) 0.022(4) -0.002(3) -0.012(4)
C13 0.043(4) 0.050(5) 0.043(4) -0.003(3) -0.019(3) 0.008(3)
C14 0.045(4) 0.041(4) 0.037(4) 0.011(3) 0.010(3) 0.001(3)
C15 0.042(4) 0.037(4) 0.050(5) 0.006(3) 0.007(3) -0.011(3)
C16 0.033(3) 0.041(4) 0.054(5) 0.012(3) 0.018(3) -0.008(4)
C17 0.048(4) 0.039(4) 0.040(4) 0.001(3) 0.016(3) -0.003(3)
C18 0.041(4) 0.044(5) 0.052(5) 0.016(3) 0.014(3) -0.003(4)
C19 0.051(5) 0.058(6) 0.045(5) 0.001(4) 0.019(4) -0.018(4)
C20 0.049(4) 0.044(4) 0.039(4) 0.018(4) 0.004(3) -0.004(3)
C21 0.046(4) 0.026(4) 0.035(4) 0.011(3) 0.003(3) -0.006(3)
C22 0.058(5) 0.055(5) 0.037(4) 0.021(4) 0.011(4) 0.011(3)
C23 0.048(4) 0.065(6) 0.047(5) -0.005(4) 0.017(4) -0.021(4)
Cl1 0.0451(10) 0.0469(10) 0.0411(10) 0.0149(8) -0.0106(8) -0.0169(8)
Cl2 0.0478(10) 0.0468(11) 0.0481(11) 0.0046(9) -0.0062(8) -0.0056(9)
Cl3 0.0392(9) 0.0386(10) 0.0466(10) 0.0079(7) 0.0132(8) 0.0027(8)
Cl4 0.0438(10) 0.0452(11) 0.0413(11) -0.0066(8) 0.0078(8) 0.0175(8)
Cu1 0.0444(5) 0.0405(6) 0.0545(6) 0.0108(4) -0.0011(4) -0.0105(4)
Cu2 0.0383(5) 0.0448(5) 0.0378(5) 0.0071(4) 0.0011(4) -0.0025(4)
N1 0.045(3) 0.055(4) 0.039(4) 0.005(3) 0.014(3) 0.006(3)
N2 0.040(3) 0.042(4) 0.049(4) 0.014(3) 0.012(3) -0.003(3)
N3 0.042(3) 0.038(4) 0.051(4) 0.006(3) 0.015(3) -0.013(3)
N4 0.046(4) 0.052(4) 0.047(4) 0.022(3) 0.016(3) -0.014(3)
O1 0.042(3) 0.049(3) 0.045(3) 0.002(2) 0.021(2) -0.011(3)
O2 0.038(3) 0.048(3) 0.048(3) 0.015(2) 0.011(2) -0.002(3)
O3 0.054(3) 0.050(3) 0.047(3) 0.012(3) 0.020(3) -0.008(3)
O4 0.052(3) 0.039(3) 0.057(3) -0.008(2) -0.001(3) 0.015(3)
O5 0.044(3) 0.046(3) 0.055(3) -0.001(3) 0.021(2) 0.008(3)
O6 0.054(3) 0.027(3) 0.051(3) 0.011(2) 0.025(2) -0.011(2)
O7 0.042(3) 0.044(3) 0.045(3) 0.011(2) -0.001(2) -0.011(3)
O8 0.043(3) 0.053(3) 0.052(3) -0.009(3) 0.017(2) -0.002(3)
O9 0.050(3) 0.045(3) 0.047(3) -0.005(2) 0.024(2) 0.006(2)
O10 0.047(3) 0.056(3) 0.037(3) 0.006(2) 0.003(2) 0.010(2)

loop_
_atom_type_symbol
_atom_type_description
_atom_type_scat_dispersion_real
_atom_type_scat_dispersion_imag
_atom_type_scat_source
C C 0.0033 0.0016 'International Tables Vol C Tables 4.2.6.8 and 6.1.1.4'
H H 0.0000 0.0000 'International Tables Vol C Tables 4.2.6.8 and 6.1.1.4'
N N 0.0061 0.0033 'International Tables Vol C Tables 4.2.6.8 and 6.1.1.4'
O O 0.0106 0.0060 'International Tables Vol C Tables 4.2.6.8 and 6.1.1.4'
Cl Cl 0.1484 0.1585 'International Tables Vol C Tables 4.2.6.8 and 6.1.1.4'
Cu Cu 0.3201 1.2651 'International Tables Vol C Tables 4.2.6.8 and 6.1.1.4'

loop_
_geom_angle_atom_site_label_1
_geom_angle_atom_site_label_2
_geom_angle_atom_site_label_3
_geom_angle
_geom_angle_publ_flag
O1 C1 C2 120.1(6) ?
O1 C1 C6 119.7(6) ?
C2 C1 C6 120.0(7) ?
C3 C2 C1 120.0(7) ?
C3 C2 C21 116.2(7) ?
C1 C2 C21 122.9(7) ?
C4 C3 C2 120.0(7) ?
C4 C3 H3 120.0 ?
C2 C3 H3 120.0 ?
C5 C4 C3 120.0(7) ?
C5 C4 Cl1 120.5(6) ?
C3 C4 Cl1 119.4(5) ?
C4 C5 C6 120.0(8) ?
C4 C5 H5 120.0 ?
C6 C5 H5 120.0 ?
C5 C6 C1 120.0(7) ?
C5 C6 C7 117.2(7) ?
C1 C6 C7 121.9(7) ?
N1 C7 C6 115.5(6) ?
N1 C7 H7A 108.4 ?
C6 C7 H7A 108.4 ?
N1 C7 H7B 108.4 ?
C6 C7 H7B 108.4 ?
H7A C7 H7B 107.5 ?
N1 C8 C9 115.4(6) ?
N1 C8 H8A 108.4 ?
C9 C8 H8A 108.4 ?
N1 C8 H8B 108.4 ?
C9 C8 H8B 108.4 ?
H8A C8 H8B 107.5 ?
N2 C9 C8 109.2(6) ?
N2 C9 H9A 109.8 ?
C8 C9 H9A 109.8 ?
N2 C9 H9B 109.8 ?
C8 C9 H9B 109.8 ?
H9A C9 H9B 108.3 ?
N2 C10 C12 115.1(7) ?
N2 C10 H10A 108.5 ?
C12 C10 H10A 108.5 ?
N2 C10 H10B 108.5 ?
C12 C10 H10B 108.5 ?
H10A C10 H10B 107.5 ?
O2 C11 C12 118.3(7) ?
O2 C11 C16 121.7(7) ?
C12 C11 C16 120.0(7) ?
C11 C12 C13 120.0(7) ?
C11 C12 C10 116.1(7) ?
C13 C12 C10 118.0(7) ?
C14 C13 C12 120.0(8) ?
C14 C13 H13 120.0 ?
C12 C13 H13 120.0 ?
C15 C14 C13 120.0(7) ?
C15 C14 Cl2 119.9(6) ?
C13 C14 Cl2 120.0(6) ?
C16 C15 C14 120.0(7) ?
C16 C15 H15 120.0 ?
C14 C15 H15 120.0 ?
C15 C16 C11 120.0(7) ?
C15 C16 C17 116.3(6) ?
C11 C16 C17 123.6(7) ?
N3 C17 C16 128.6(7) ?
N3 C17 H17 115.7 ?
C16 C17 H17 115.7 ?
N3 C18 C19 114.3(6) ?
N3 C18 H18A 108.7 ?
C19 C18 H18A 108.7 ?
N3 C18 H18B 108.7 ?
C19 C18 H18B 108.7 ?
H18A C18 H18B 107.6 ?
C20 C19 C18 110.2(7) ?
C20 C19 H19A 109.6 ?
C18 C19 H19A 109.6 ?
C20 C19 H19B 109.6 ?
C18 C19 H19B 109.6 ?
H19A C19 H19B 108.1 ?
N4 C20 C19 112.4(6) ?
N4 C20 H20A 109.1 ?
C19 C20 H20A 109.1 ?
N4 C20 H20B 109.1 ?
C19 C20 H20B 109.1 ?
H20A C20 H20B 107.9 ?
N4 C21 C2 128.4(7) ?
N4 C21 H21 115.8 ?
C2 C21 H21 115.8 ?
N1 C22 H22A 109.5 ?
N1 C22 H22B 109.5 ?
H22A C22 H22B 109.5 ?
N1 C22 H22C 109.5 ?
H22A C22 H22C 109.5 ?
H22B C22 H22C 109.5 ?
N2 C23 H23A 109.5 ?
N2 C23 H23B 109.5 ?
H23A C23 H23B 109.5 ?
N2 C23 H23C 109.5 ?
H23A C23 H23C 109.5 ?
H23B C23 H23C 109.5 ?
O6 Cl3 O3 108.5(3) ?
O6 Cl3 O5 111.0(3) ?
O3 Cl3 O5 116.4(4) ?
O6 Cl3 O4 104.9(3) ?
O3 Cl3 O4 109.0(3) ?
O5 Cl3 O4 106.5(3) ?
O10 Cl4 O9 103.5(3) ?
O10 Cl4 O7 102.3(3) ?
O9 Cl4 O7 111.8(3) ?
O10 Cl4 O8 112.7(3) ?
O9 Cl4 O8 113.9(3) ?
O7 Cl4 O8 111.8(3) ?
O2 Cu1 O1 78.9(2) yes
O2 Cu1 N2 96.0(2) yes
O1 Cu1 N2 170.9(3) yes
O2 Cu1 N1 172.1(3) yes
O1 Cu1 N1 95.9(3) yes
N2 Cu1 N1 88.4(3) yes
N4 Cu2 O1 93.3(2) yes
N4 Cu2 N3 99.0(3) yes
O1 Cu2 N3 167.5(2) yes
N4 Cu2 O2 168.7(2) yes
O1 Cu2 O2 75.6(2) yes
N3 Cu2 O2 91.9(2) yes
C7 N1 C22 110.0(6) ?
C7 N1 C8 115.4(6) ?
C22 N1 C8 102.9(6) ?
C7 N1 Cu1 109.0(5) ?
C22 N1 Cu1 111.4(5) ?
C8 N1 Cu1 108.0(5) ?
C10 N2 C9 112.8(6) ?
C10 N2 C23 100.0(6) ?
C9 N2 C23 116.3(6) ?
C10 N2 Cu1 109.3(5) ?
C9 N2 Cu1 108.0(5) ?
C23 N2 Cu1 110.3(5) ?
C17 N3 C18 114.8(6) ?
C17 N3 Cu2 124.9(5) ?
C18 N3 Cu2 120.3(5) ?
C21 N4 C20 113.0(6) ?
C21 N4 Cu2 124.3(5) ?
C20 N4 Cu2 122.6(5) ?
C1 O1 Cu1 127.6(5) ?
C1 O1 Cu2 128.8(5) ?
Cu1 O1 Cu2 103.4(2) ?
C11 O2 Cu1 128.7(5) ?
C11 O2 Cu2 129.0(5) ?
Cu1 O2 Cu2 101.9(2) ?

loop_
_geom_bond_atom_site_label_1
_geom_bond_atom_site_label_2
_geom_bond_distance
_geom_bond_publ_flag
C1 O1 1.334(9) ?
C1 C2 1.390(10) ?
C1 C6 1.390(10) ?
C2 C3 1.390(11) ?
C2 C21 1.478(9) ?
C3 C4 1.390(10) ?
C3 H3 0.9300 ?
C4 C5 1.390(10) ?
C4 Cl1 1.745(7) ?
C5 C6 1.390(11) ?
C5 H5 0.9300 ?
C6 C7 1.473(9) ?
C7 N1 1.403(9) ?
C7 H7A 0.9700 ?
C7 H7B 0.9700 ?
C8 N1 1.496(10) ?
C8 C9 1.511(10) ?
C8 H8A 0.9700 ?
C8 H8B 0.9700 ?
C9 N2 1.498(9) ?
C9 H9A 0.9700 ?
C9 H9B 0.9700 ?
C10 N2 1.405(9) ?
C10 C12 1.497(10) ?
C10 H10A 0.9700 ?
C10 H10B 0.9700 ?
C11 O2 1.349(9) ?
C11 C12 1.390(11) ?
C11 C16 1.390(10) ?
C12 C13 1.390(10) ?
C13 C14 1.390(11) ?
C13 H13 0.9300 ?
C14 C15 1.390(10) ?
C14 Cl2 1.702(7) ?
C15 C16 1.390(10) ?
C15 H15 0.9300 ?
C16 C17 1.469(10) ?
C17 N3 1.279(10) ?
C17 H17 0.9300 ?
C18 N3 1.482(9) ?
C18 C19 1.515(11) ?
C18 H18A 0.9700 ?
C18 H18B 0.9700 ?
C19 C20 1.512(11) ?
C19 H19A 0.9700 ?
C19 H19B 0.9700 ?
C20 N4 1.502(9) ?
C20 H20A 0.9700 ?
C20 H20B 0.9700 ?
C21 N4 1.265(9) ?
C21 H21 0.9300 ?
C22 N1 1.478(10) ?
C22 H22A 0.9600 ?
C22 H22B 0.9600 ?
C22 H22C 0.9600 ?
C23 N2 1.501(10) ?
C23 H23A 0.9600 ?
C23 H23B 0.9600 ?
C23 H23C 0.9600 ?
Cl3 O6 1.405(5) ?
Cl3 O3 1.406(5) ?
Cl3 O5 1.419(5) ?
Cl3 O4 1.440(6) ?
Cl4 O10 1.380(5) ?
Cl4 O9 1.383(5) ?
Cl4 O7 1.391(6) ?
Cl4 O8 1.470(6) ?
Cu1 O2 1.892(5) ?
Cu1 O1 1.900(5) yes
Cu1 N2 1.960(6) yes
Cu1 N1 1.968(6) yes
Cu2 N4 1.915(6) yes
Cu2 O1 1.941(5) yes
Cu2 N3 1.960(6) yes
Cu2 O2 1.988(5) yes
